data_1510225
loop_
_publ_author_name
'Hoppe, R.'
'Wasel-Nielen, H.D.'

_publ_section_title
;
 Zur Kristallstruktur von Li3 Au O3, Li5 Au O4, K Au O2 und Rb Au O2
;
_journal_name_full 'Zeitschrift fuer Anorganische und Allgemeine Chemie'
_journal_page_first 43
_journal_page_last 51
_journal_paper_doi 10.1002/zaac.19703750107
_journal_volume 375
_journal_year 1970
_chemical_formula_sum 'Au Li5 O4'
_chemical_name_systematic 'Li5 Au O4'
_space_group_IT_number 71
_symmetry_space_group_name_Hall '-I 2 2'
_symmetry_space_group_name_H-M 'I m m m'
_cell_angle_alpha 90
_cell_angle_beta 90
_cell_angle_gamma 90
_cell_formula_units_Z 1
_cell_length_a 3.673
_cell_length_b 9.505
_cell_length_c 2.94
_cell_volume 102.641
_citation_journal_id_ASTM ZAACAB
_cod_data_source_file gold_286.cif
_cod_data_source_block Au1Li5O4
_cod_original_cell_volume 102.6409
_cod_original_formula_sum 'Au1 Li5 O4'
_cod_database_code 1510225

loop_
_symmetry_equiv_pos_as_xyz
x,y,z
-x,-y,z
x,-y,-z
-x,y,-z
-x,-y,-z
x,y,-z
-x,y,z
x,-y,z
x+1/2,y+1/2,z+1/2
-x+1/2,-y+1/2,z+1/2
x+1/2,-y+1/2,-z+1/2
-x+1/2,y+1/2,-z+1/2
-x+1/2,-y+1/2,-z+1/2
x+1/2,y+1/2,-z+1/2
-x+1/2,y+1/2,z+1/2
x+1/2,-y+1/2,z+1/2

loop_
_atom_site_label
_atom_site_type_symbol
_atom_site_fract_x
_atom_site_fract_y
_atom_site_fract_z
_atom_site_occupancy
_atom_site_U_iso_or_equiv
Li1 Li+1 0 0 0 0.5 0.0
O1 O-2 0 0.853 0.5 1 0.0
Au1 Au+3 0 0 0 0.5 0.0
Li2 Li+1 0 0.287 0 1 0.0
